data_4088484
loop_
_publ_author_name
'Barnard, Jonathan H.'
'Yruegas, Sam'
'Couchman, Shannon A.'
'Wilson, David J. D.'
'Dutton, Jason L.'
'Martin, Caleb D.'

_publ_section_title
;
 Reactivity of a Phosphaalkyne with Pentaarylboroles
;
_journal_issue 7
_journal_name_full Organometallics
_journal_page_first 929
_journal_paper_doi 10.1021/acs.organomet.6b00123
_journal_volume 35
_journal_year 2016
_chemical_formula_moiety 'C51 H44 B P, 0.5(C6 H14)'
_chemical_formula_sum 'C54 H51 B P'
_chemical_formula_weight 741.72
_chemical_name_common 'Biphenyl BP cluster'
_space_group_crystal_system triclinic
_space_group_IT_number 2
_space_group_name_Hall '-P 1'
_space_group_name_H-M_alt 'P -1'
_atom_sites_solution_hydrogens geom
_audit_creation_method SHELXL-2013
_cell_angle_alpha 95.795(2)
_cell_angle_beta 107.259(2)
_cell_angle_gamma 107.969(2)
_cell_formula_units_Z 2
_cell_length_a 11.3812(8)
_cell_length_b 12.7207(9)
_cell_length_c 15.9938(12)
_cell_measurement_reflns_used 9982
_cell_measurement_temperature 150(2)
_cell_measurement_theta_max 27.81
_cell_measurement_theta_min 2.343
_cell_volume 2055.6(3)
_computing_cell_refinement 'Bruker SAINT'
_computing_data_collection 'Bruker APEX2'
_computing_data_reduction 'Bruker SAINT'
_computing_molecular_graphics 'Bruker SHELXTL'
_computing_publication_material 'Bruker SHELXTL'
_computing_structure_refinement 'SHELXL-2014 (Sheldrick, 2014)'
_computing_structure_solution 'SHELXS-97 (Sheldrick 2008)'
_diffrn_ambient_temperature 150(2)
_diffrn_measured_fraction_theta_full 0.999
_diffrn_measured_fraction_theta_max 0.999
_diffrn_measurement_device_type 'Bruker APEX-II CCD'
_diffrn_measurement_method '\f and \w scans'
_diffrn_radiation_type MoK\a
_diffrn_radiation_wavelength 0.71073
_diffrn_reflns_av_R_equivalents 0.0399
_diffrn_reflns_av_unetI/netI 0.0298
_diffrn_reflns_Laue_measured_fraction_full 0.999
_diffrn_reflns_Laue_measured_fraction_max 0.999
_diffrn_reflns_limit_h_max 14
_diffrn_reflns_limit_h_min -14
_diffrn_reflns_limit_k_max 16
_diffrn_reflns_limit_k_min -16
_diffrn_reflns_limit_l_max 20
_diffrn_reflns_limit_l_min -20
_diffrn_reflns_number 57530
_diffrn_reflns_point_group_measured_fraction_full 0.999
_diffrn_reflns_point_group_measured_fraction_max 0.999
_diffrn_reflns_theta_full 25.242
_diffrn_reflns_theta_max 27.103
_diffrn_reflns_theta_min 2.343
_exptl_absorpt_coefficient_mu 0.104
_exptl_absorpt_correction_T_max 1.000
_exptl_absorpt_correction_T_min 0.961
_exptl_absorpt_correction_type multi-scan
_exptl_absorpt_process_details SADABs
_exptl_crystal_colour colorless
_exptl_crystal_density_diffrn 1.198
_exptl_crystal_description prism
_exptl_crystal_F_000 790
_exptl_crystal_size_max 0.400
_exptl_crystal_size_mid 0.280
_exptl_crystal_size_min 0.120
_refine_diff_density_max 0.298
_refine_diff_density_min -0.270
_refine_diff_density_rms 0.047
_refine_ls_extinction_method none
_refine_ls_goodness_of_fit_ref 1.043
_refine_ls_hydrogen_treatment constr
_refine_ls_matrix_type full
_refine_ls_number_parameters 506
_refine_ls_number_reflns 9075
_refine_ls_number_restraints 0
_refine_ls_restrained_S_all 1.043
_refine_ls_R_factor_all 0.0600
_refine_ls_R_factor_gt 0.0414
_refine_ls_shift/su_max 0.001
_refine_ls_shift/su_mean 0.000
_refine_ls_structure_factor_coef Fsqd
_refine_ls_weighting_details 'w=1/[\s^2^(Fo^2^)+(0.0518P)^2^+0.6677P] where P=(Fo^2^+2Fc^2^)/3'
_refine_ls_weighting_scheme calc
_refine_ls_wR_factor_gt 0.0997
_refine_ls_wR_factor_ref 0.1092
_reflns_Friedel_coverage 0.000
_reflns_number_gt 7173
_reflns_number_total 9075
_reflns_threshold_expression 'I > 2\s(I)'
_cod_data_source_file om6b00123_si_002.cif
_cod_data_source_block 2Ph
_cod_database_code 4088484
_shelx_space_group_comment
;
The symmetry employed for this shelxl refinement is uniquely defined
by the following loop, which should always be used as a source of
symmetry information in preference to the above space-group names.
They are only intended as comments.
;
_shelx_estimated_absorpt_t_min 0.960
_shelx_estimated_absorpt_t_max 0.988
_shelxl_version_number 2013-4
_loop
;Comments
The level G alerts PLAT343_ALERT_2_G for C4 and C5
(larger angles) seem to result from the 
coordination to P1 and subsequent distortion of 
tetrahedral symmetry. The PLAT779_ALERT_4_G similarly
results from a short bond angle between C4-P1-B1
and is relevant to the structure. Additionally,
the structure contains two chiral centers at
C3 and C5 (R and S) respectively. The n-hexane solvate
was modeled accordingly without disorder.
;

loop_
_space_group_symop_operation_xyz
'x, y, z'
'-x, -y, -z'

loop_
_atom_site_label
_atom_site_type_symbol
_atom_site_fract_x
_atom_site_fract_y
_atom_site_fract_z
_atom_site_U_iso_or_equiv
_atom_site_adp_type
_atom_site_occupancy
_atom_site_site_symmetry_order
_atom_site_calc_flag
_atom_site_refinement_flags_posn
_atom_site_refinement_flags_adp
P1 P 0.44363(3) 0.05056(3) 0.36083(2) 0.02112(9) Uani 1 1 d . .
B1 B 0.42326(15) -0.01577(13) 0.22635(10) 0.0206(3) Uani 1 1 d . .
C1 C 0.49344(13) 0.19923(11) 0.25108(9) 0.0203(3) Uani 1 1 d . .
C2 C 0.61114(13) 0.21764(11) 0.31174(9) 0.0205(3) Uani 1 1 d . .
C3 C 0.61437(13) 0.12354(11) 0.36214(9) 0.0204(3) Uani 1 1 d . .
C4 C 0.55495(13) 0.00598(11) 0.30163(9) 0.0208(3) Uani 1 1 d . .
C5 C 0.38374(13) 0.09157(11) 0.24809(8) 0.0193(3) Uani 1 1 d . .
C11 C 0.47505(13) 0.26326(11) 0.17797(9) 0.0219(3) Uani 1 1 d . .
C12 C 0.47199(14) 0.37190(12) 0.19223(11) 0.0290(3) Uani 1 1 d . .
H12 H 0.4874 0.4096 0.2510 0.035 Uiso 1 1 calc R U
C13 C 0.44640(16) 0.42553(14) 0.12094(12) 0.0382(4) Uani 1 1 d . .
H13 H 0.4436 0.4994 0.1312 0.046 Uiso 1 1 calc R U
C14 C 0.42517(16) 0.37250(15) 0.03571(12) 0.0414(4) Uani 1 1 d . .
H14 H 0.4043 0.4084 -0.0131 0.050 Uiso 1 1 calc R U
C15 C 0.43422(16) 0.26718(15) 0.02134(11) 0.0382(4) Uani 1 1 d . .
H15 H 0.4231 0.2316 -0.0371 0.046 Uiso 1 1 calc R U
C16 C 0.45950(15) 0.21295(13) 0.09180(10) 0.0295(3) Uani 1 1 d . .
H16 H 0.4664 0.1406 0.0814 0.035 Uiso 1 1 calc R U
C21 C 0.73529(13) 0.31193(11) 0.32505(9) 0.0224(3) Uani 1 1 d . .
C22 C 0.81751(15) 0.30267(13) 0.27818(11) 0.0323(3) Uani 1 1 d . .
H22 H 0.7941 0.2351 0.2358 0.039 Uiso 1 1 calc R U
C23 C 0.93386(16) 0.39146(14) 0.29278(13) 0.0410(4) Uani 1 1 d . .
H23 H 0.9891 0.3848 0.2598 0.049 Uiso 1 1 calc R U
C24 C 0.96961(16) 0.48903(14) 0.35476(12) 0.0397(4) Uani 1 1 d . .
H24 H 1.0502 0.5490 0.3653 0.048 Uiso 1 1 calc R U
C25 C 0.88903(17) 0.49988(14) 0.40146(12) 0.0404(4) Uani 1 1 d . .
H25 H 0.9133 0.5675 0.4439 0.049 Uiso 1 1 calc R U
C26 C 0.77210(16) 0.41182(13) 0.38649(10) 0.0336(4) Uani 1 1 d . .
H26 H 0.7163 0.4199 0.4187 0.040 Uiso 1 1 calc R U
C31 C 0.72837(13) 0.14759(11) 0.44741(9) 0.0212(3) Uani 1 1 d . .
C32 C 0.84346(14) 0.13422(13) 0.44397(10) 0.0292(3) Uani 1 1 d . .
H32 H 0.8484 0.1077 0.3879 0.035 Uiso 1 1 calc R U
C33 C 0.95119(15) 0.15921(14) 0.52151(10) 0.0336(4) Uani 1 1 d . .
H33 H 1.0293 0.1494 0.5184 0.040 Uiso 1 1 calc R U
C34 C 0.94524(15) 0.19825(13) 0.60316(10) 0.0312(3) Uani 1 1 d . .
H34 H 1.0193 0.2158 0.6562 0.037 Uiso 1 1 calc R U
C35 C 0.83184(15) 0.21180(12) 0.60770(9) 0.0291(3) Uani 1 1 d . .
H35 H 0.8275 0.2384 0.6640 0.035 Uiso 1 1 calc R U
C36 C 0.72363(14) 0.18661(11) 0.53015(9) 0.0242(3) Uani 1 1 d . .
H36 H 0.6456 0.1962 0.5337 0.029 Uiso 1 1 calc R U
C41 C 0.61016(13) -0.08470(11) 0.32125(9) 0.0234(3) Uani 1 1 d . .
C42 C 0.64406(14) -0.13523(13) 0.25532(10) 0.0300(3) Uani 1 1 d . .
H42 H 0.6368 -0.1082 0.2015 0.036 Uiso 1 1 calc R U
C43 C 0.68844(16) -0.22465(14) 0.26712(12) 0.0386(4) Uani 1 1 d . .
H43 H 0.7112 -0.2584 0.2214 0.046 Uiso 1 1 calc R U
C44 C 0.69958(16) -0.26450(14) 0.34507(13) 0.0413(4) Uani 1 1 d . .
H44 H 0.7285 -0.3266 0.3528 0.050 Uiso 1 1 calc R U
C45 C 0.66851(16) -0.21379(14) 0.41205(12) 0.0388(4) Uani 1 1 d . .
H45 H 0.6776 -0.2403 0.4662 0.047 Uiso 1 1 calc R U
C46 C 0.62413(15) -0.12431(13) 0.40041(10) 0.0302(3) Uani 1 1 d . .
H46 H 0.6031 -0.0899 0.4467 0.036 Uiso 1 1 calc R U
C51 C 0.24393(14) 0.19472(12) 0.28538(9) 0.0243(3) Uani 1 1 d . .
H51B H 0.2828 0.1920 0.3489 0.029 Uiso 1 1 calc R U
H51A H 0.3001 0.2648 0.2744 0.029 Uiso 1 1 calc R U
C52 C 0.24163(13) 0.09130(11) 0.22474(9) 0.0203(3) Uani 1 1 d . .
C53 C 0.15145(14) -0.01572(12) 0.24265(10) 0.0252(3) Uani 1 1 d . .
H53A H 0.1462 -0.0834 0.2032 0.030 Uiso 1 1 calc R U
H53B H 0.1898 -0.0213 0.3055 0.030 Uiso 1 1 calc R U
C54 C 0.17691(13) 0.09527(12) 0.12578(9) 0.0228(3) Uani 1 1 d . .
H54A H 0.2315 0.1635 0.1117 0.027 Uiso 1 1 calc R U
H54B H 0.1722 0.0281 0.0860 0.027 Uiso 1 1 calc R U
C55 C 0.03754(14) 0.09758(12) 0.10854(9) 0.0260(3) Uani 1 1 d . .
H55 H -0.0020 0.1009 0.0445 0.031 Uiso 1 1 calc R U
C56 C 0.04601(15) 0.20266(13) 0.16930(10) 0.0297(3) Uani 1 1 d . .
H56A H -0.0430 0.2062 0.1574 0.036 Uiso 1 1 calc R U
H56B H 0.1017 0.2715 0.1566 0.036 Uiso 1 1 calc R U
C57 C 0.10534(14) 0.19761(13) 0.26759(10) 0.0288(3) Uani 1 1 d . .
H57 H 0.1099 0.2658 0.3074 0.035 Uiso 1 1 calc R U
C58 C 0.01970(15) 0.09095(13) 0.28648(10) 0.0312(3) Uani 1 1 d . .
H58B H -0.0699 0.0926 0.2756 0.037 Uiso 1 1 calc R U
H58A H 0.0575 0.0875 0.3500 0.037 Uiso 1 1 calc R U
C59 C 0.01242(14) -0.01312(12) 0.22563(10) 0.0280(3) Uani 1 1 d . .
H59 H -0.0432 -0.0829 0.2386 0.034 Uiso 1 1 calc R U
C60 C -0.04908(14) -0.00846(13) 0.12789(10) 0.0293(3) Uani 1 1 d . .
H60A H -0.0562 -0.0766 0.0879 0.035 Uiso 1 1 calc R U
H60B H -0.1387 -0.0065 0.1167 0.035 Uiso 1 1 calc R U
C61 C 0.34402(13) -0.13371(11) 0.16037(9) 0.0217(3) Uani 1 1 d . .
C62 C 0.30765(14) -0.14334(12) 0.06741(9) 0.0246(3) Uani 1 1 d . .
H62 H 0.3173 -0.0767 0.0440 0.030 Uiso 1 1 calc R U
C63 C 0.25785(14) -0.24756(12) 0.00844(9) 0.0253(3) Uani 1 1 d . .
H63 H 0.2362 -0.2505 -0.0541 0.030 Uiso 1 1 calc R U
C64 C 0.23914(13) -0.34779(11) 0.03957(9) 0.0230(3) Uani 1 1 d . .
C65 C 0.26920(14) -0.33954(12) 0.13173(9) 0.0254(3) Uani 1 1 d . .
H65 H 0.2537 -0.4066 0.1547 0.030 Uiso 1 1 calc R U
C66 C 0.32116(14) -0.23558(12) 0.19021(9) 0.0250(3) Uani 1 1 d . .
H66 H 0.3420 -0.2331 0.2526 0.030 Uiso 1 1 calc R U
C71 C 0.18947(14) -0.45969(12) -0.02216(9) 0.0249(3) Uani 1 1 d . .
C72 C 0.21876(15) -0.47074(12) -0.10039(10) 0.0291(3) Uani 1 1 d . .
H72 H 0.2724 -0.4061 -0.1141 0.035 Uiso 1 1 calc R U
C73 C 0.17055(17) -0.57507(13) -0.15863(11) 0.0360(4) Uani 1 1 d . .
H73 H 0.1911 -0.5814 -0.2119 0.043 Uiso 1 1 calc R U
C74 C 0.09292(17) -0.66962(13) -0.13935(11) 0.0371(4) Uani 1 1 d . .
H74 H 0.0593 -0.7408 -0.1796 0.045 Uiso 1 1 calc R U
C75 C 0.06427(15) -0.66068(13) -0.06178(11) 0.0347(4) Uani 1 1 d . .
H75 H 0.0114 -0.7259 -0.0483 0.042 Uiso 1 1 calc R U
C76 C 0.11217(14) -0.55702(12) -0.00329(10) 0.0291(3) Uani 1 1 d . .
H76 H 0.0923 -0.5519 0.0503 0.035 Uiso 1 1 calc R U
C101 C 0.68801(19) 0.46431(16) 0.67903(12) 0.0444(4) Uani 1 1 d . .
H3 H 0.7189 0.5413 0.7145 0.067 Uiso 1 1 calc R U
H1 H 0.7600 0.4348 0.6932 0.067 Uiso 1 1 calc R U
H2 H 0.6144 0.4157 0.6934 0.067 Uiso 1 1 calc R U
C102 C 0.64292(19) 0.46607(16) 0.58072(11) 0.0432(4) Uani 1 1 d . .
H4 H 0.6189 0.3891 0.5457 0.052 Uiso 1 1 calc R U
H6 H 0.7174 0.5170 0.5674 0.052 Uiso 1 1 calc R U
C103 C 0.52682(17) 0.50439(14) 0.55007(10) 0.0375(4) Uani 1 1 d . .
H7 H 0.5537 0.5840 0.5807 0.045 Uiso 1 1 calc R U
H5 H 0.4554 0.4583 0.5688 0.045 Uiso 1 1 calc R U

loop_
_atom_site_aniso_label
_atom_site_aniso_U_11
_atom_site_aniso_U_22
_atom_site_aniso_U_33
_atom_site_aniso_U_23
_atom_site_aniso_U_13
_atom_site_aniso_U_12
P1 0.02100(18) 0.02200(18) 0.02058(18) 0.00504(14) 0.00779(14) 0.00723(14)
B1 0.0221(8) 0.0219(8) 0.0208(7) 0.0070(6) 0.0100(6) 0.0086(6)
C1 0.0226(7) 0.0180(6) 0.0217(7) 0.0026(5) 0.0091(5) 0.0083(5)
C2 0.0228(7) 0.0194(6) 0.0198(6) 0.0030(5) 0.0085(5) 0.0075(5)
C3 0.0193(7) 0.0218(7) 0.0195(6) 0.0039(5) 0.0067(5) 0.0069(5)
C4 0.0217(7) 0.0213(7) 0.0211(7) 0.0044(5) 0.0092(5) 0.0083(5)
C5 0.0199(7) 0.0189(6) 0.0187(6) 0.0042(5) 0.0067(5) 0.0062(5)
C11 0.0163(7) 0.0225(7) 0.0258(7) 0.0071(6) 0.0069(5) 0.0050(5)
C12 0.0270(8) 0.0262(8) 0.0358(8) 0.0091(6) 0.0118(6) 0.0105(6)
C13 0.0334(9) 0.0335(9) 0.0562(11) 0.0239(8) 0.0184(8) 0.0163(7)
C14 0.0313(9) 0.0496(10) 0.0424(10) 0.0298(8) 0.0087(7) 0.0106(8)
C15 0.0346(9) 0.0460(10) 0.0262(8) 0.0121(7) 0.0088(7) 0.0038(7)
C16 0.0301(8) 0.0284(8) 0.0284(8) 0.0074(6) 0.0112(6) 0.0067(6)
C21 0.0206(7) 0.0219(7) 0.0229(7) 0.0075(5) 0.0045(5) 0.0073(6)
C22 0.0327(8) 0.0238(7) 0.0456(9) 0.0081(7) 0.0195(7) 0.0110(6)
C23 0.0322(9) 0.0345(9) 0.0692(12) 0.0218(9) 0.0285(9) 0.0157(7)
C24 0.0240(8) 0.0279(8) 0.0602(11) 0.0169(8) 0.0076(8) 0.0042(7)
C25 0.0382(9) 0.0268(8) 0.0402(9) -0.0005(7) 0.0039(7) 0.0013(7)
C26 0.0334(9) 0.0289(8) 0.0333(8) 0.0008(7) 0.0119(7) 0.0055(7)
C31 0.0222(7) 0.0182(6) 0.0214(7) 0.0053(5) 0.0064(5) 0.0059(5)
C32 0.0247(8) 0.0365(8) 0.0242(7) 0.0029(6) 0.0073(6) 0.0101(6)
C33 0.0221(8) 0.0410(9) 0.0345(8) 0.0063(7) 0.0057(6) 0.0114(7)
C34 0.0267(8) 0.0318(8) 0.0242(7) 0.0071(6) -0.0014(6) 0.0049(6)
C35 0.0343(8) 0.0276(8) 0.0207(7) 0.0036(6) 0.0077(6) 0.0071(6)
C36 0.0266(7) 0.0205(7) 0.0251(7) 0.0054(5) 0.0095(6) 0.0073(6)
C41 0.0177(7) 0.0219(7) 0.0272(7) 0.0034(6) 0.0040(6) 0.0066(6)
C42 0.0269(8) 0.0311(8) 0.0330(8) 0.0045(6) 0.0092(6) 0.0135(6)
C43 0.0314(9) 0.0342(9) 0.0522(10) 0.0010(8) 0.0134(8) 0.0179(7)
C44 0.0331(9) 0.0313(9) 0.0604(11) 0.0118(8) 0.0091(8) 0.0190(7)
C45 0.0368(9) 0.0341(9) 0.0437(10) 0.0158(7) 0.0064(7) 0.0153(7)
C46 0.0288(8) 0.0290(8) 0.0329(8) 0.0086(6) 0.0082(6) 0.0121(6)
C51 0.0243(7) 0.0230(7) 0.0231(7) 0.0010(6) 0.0058(6) 0.0089(6)
C52 0.0198(7) 0.0192(6) 0.0214(7) 0.0027(5) 0.0065(5) 0.0073(5)
C53 0.0235(7) 0.0229(7) 0.0309(7) 0.0069(6) 0.0116(6) 0.0081(6)
C54 0.0202(7) 0.0246(7) 0.0215(7) 0.0023(6) 0.0062(5) 0.0069(6)
C55 0.0222(7) 0.0306(8) 0.0236(7) 0.0044(6) 0.0048(6) 0.0107(6)
C56 0.0245(8) 0.0308(8) 0.0353(8) 0.0070(6) 0.0078(6) 0.0142(6)
C57 0.0281(8) 0.0296(8) 0.0305(8) -0.0003(6) 0.0105(6) 0.0146(6)
C58 0.0270(8) 0.0422(9) 0.0303(8) 0.0068(7) 0.0142(6) 0.0167(7)
C59 0.0223(7) 0.0280(8) 0.0354(8) 0.0085(6) 0.0135(6) 0.0073(6)
C60 0.0180(7) 0.0311(8) 0.0346(8) 0.0012(6) 0.0070(6) 0.0068(6)
C61 0.0185(7) 0.0225(7) 0.0245(7) 0.0025(5) 0.0073(5) 0.0089(5)
C62 0.0277(7) 0.0211(7) 0.0254(7) 0.0063(6) 0.0074(6) 0.0105(6)
C63 0.0273(8) 0.0264(7) 0.0212(7) 0.0038(6) 0.0058(6) 0.0112(6)
C64 0.0198(7) 0.0215(7) 0.0259(7) 0.0013(6) 0.0061(6) 0.0079(6)
C65 0.0274(8) 0.0210(7) 0.0273(7) 0.0049(6) 0.0092(6) 0.0082(6)
C66 0.0262(7) 0.0264(7) 0.0221(7) 0.0052(6) 0.0080(6) 0.0094(6)
C71 0.0229(7) 0.0227(7) 0.0270(7) 0.0021(6) 0.0039(6) 0.0108(6)
C72 0.0326(8) 0.0246(7) 0.0285(8) 0.0032(6) 0.0082(6) 0.0112(6)
C73 0.0464(10) 0.0336(9) 0.0282(8) 0.0011(7) 0.0100(7) 0.0190(8)
C74 0.0416(9) 0.0245(8) 0.0349(9) -0.0071(7) 0.0042(7) 0.0106(7)
C75 0.0297(8) 0.0216(7) 0.0457(10) 0.0008(7) 0.0090(7) 0.0053(6)
C76 0.0274(8) 0.0257(7) 0.0337(8) 0.0029(6) 0.0103(6) 0.0102(6)
C101 0.0488(11) 0.0480(10) 0.0405(10) 0.0135(8) 0.0161(8) 0.0208(9)
C102 0.0526(11) 0.0453(10) 0.0367(9) 0.0104(8) 0.0168(8) 0.0225(9)
C103 0.0484(10) 0.0300(8) 0.0332(9) 0.0054(7) 0.0146(8) 0.0129(7)

loop_
_atom_type_symbol
_atom_type_description
_atom_type_scat_dispersion_real
_atom_type_scat_dispersion_imag
_atom_type_scat_source
C C 0.0033 0.0016 'International Tables Vol C Tables 4.2.6.8 and 6.1.1.4'
H H 0.0000 0.0000 'International Tables Vol C Tables 4.2.6.8 and 6.1.1.4'
B B 0.0013 0.0007 'International Tables Vol C Tables 4.2.6.8 and 6.1.1.4'
P P 0.1023 0.0942 'International Tables Vol C Tables 4.2.6.8 and 6.1.1.4'

loop_
_geom_angle_atom_site_label_1
_geom_angle_atom_site_label_2
_geom_angle_atom_site_label_3
_geom_angle
_geom_angle_site_symmetry_1
_geom_angle_site_symmetry_3
C3 P1 C5 86.54(6) . .
C3 P1 C4 46.75(6) . .
C5 P1 C4 79.95(6) . .
C3 P1 B1 79.40(6) . .
C5 P1 B1 45.99(6) . .
C4 P1 B1 43.76(6) . .
C4 B1 C61 121.50(12) . .
C4 B1 C5 105.03(11) . .
C61 B1 C5 132.24(12) . .
C4 B1 P1 61.91(7) . .
C61 B1 P1 134.01(10) . .
C5 B1 P1 59.35(7) . .
C2 C1 C11 122.60(12) . .
C2 C1 C5 115.26(11) . .
C11 C1 C5 120.79(11) . .
C1 C2 C21 126.15(12) . .
C1 C2 C3 113.67(11) . .
C21 C2 C3 119.80(11) . .
C31 C3 C2 118.12(11) . .
C31 C3 C4 118.98(11) . .
C2 C3 C4 113.76(11) . .
C31 C3 P1 118.85(9) . .
C2 C3 P1 107.57(9) . .
C4 C3 P1 69.98(7) . .
C41 C4 C3 122.53(11) . .
C41 C4 B1 122.82(12) . .
C3 C4 B1 114.16(11) . .
C41 C4 P1 124.91(9) . .
C3 C4 P1 63.28(7) . .
B1 C4 P1 74.32(8) . .
C1 C5 C52 118.97(11) . .
C1 C5 B1 109.39(11) . .
C52 C5 B1 125.62(11) . .
C1 C5 P1 105.64(8) . .
C52 C5 P1 112.04(9) . .
B1 C5 P1 74.66(8) . .
C12 C11 C16 118.28(13) . .
C12 C11 C1 122.36(13) . .
C16 C11 C1 119.36(12) . .
C13 C12 C11 120.31(15) . .
C13 C12 H12 119.8 . .
C11 C12 H12 119.8 . .
C14 C13 C12 120.55(15) . .
C14 C13 H13 119.7 . .
C12 C13 H13 119.7 . .
C13 C14 C15 119.73(15) . .
C13 C14 H14 120.1 . .
C15 C14 H14 120.1 . .
C14 C15 C16 120.16(16) . .
C14 C15 H15 119.9 . .
C16 C15 H15 119.9 . .
C15 C16 C11 120.82(15) . .
C15 C16 H16 119.6 . .
C11 C16 H16 119.6 . .
C22 C21 C26 118.48(13) . .
C22 C21 C2 121.52(13) . .
C26 C21 C2 120.00(13) . .
C21 C22 C23 120.36(15) . .
C21 C22 H22 119.8 . .
C23 C22 H22 119.8 . .
C24 C23 C22 120.35(16) . .
C24 C23 H23 119.8 . .
C22 C23 H23 119.8 . .
C25 C24 C23 120.07(15) . .
C25 C24 H24 120.0 . .
C23 C24 H24 120.0 . .
C24 C25 C26 119.79(16) . .
C24 C25 H25 120.1 . .
C26 C25 H25 120.1 . .
C25 C26 C21 120.95(15) . .
C25 C26 H26 119.5 . .
C21 C26 H26 119.5 . .
C32 C31 C36 118.56(13) . .
C32 C31 C3 119.70(12) . .
C36 C31 C3 121.70(12) . .
C33 C32 C31 120.67(14) . .
C33 C32 H32 119.7 . .
C31 C32 H32 119.7 . .
C34 C33 C32 120.14(14) . .
C34 C33 H33 119.9 . .
C32 C33 H33 119.9 . .
C35 C34 C33 119.89(14) . .
C35 C34 H34 120.1 . .
C33 C34 H34 120.1 . .
C34 C35 C36 120.11(14) . .
C34 C35 H35 119.9 . .
C36 C35 H35 119.9 . .
C31 C36 C35 120.63(14) . .
C31 C36 H36 119.7 . .
C35 C36 H36 119.7 . .
C42 C41 C46 118.54(13) . .
C42 C41 C4 117.98(13) . .
C46 C41 C4 123.42(13) . .
C43 C42 C41 120.89(15) . .
C43 C42 H42 119.6 . .
C41 C42 H42 119.6 . .
C44 C43 C42 120.06(16) . .
C44 C43 H43 120.0 . .
C42 C43 H43 120.0 . .
C43 C44 C45 119.78(15) . .
C43 C44 H44 120.1 . .
C45 C44 H44 120.1 . .
C44 C45 C46 120.27(15) . .
C44 C45 H45 119.9 . .
C46 C45 H45 119.9 . .
C45 C46 C41 120.45(15) . .
C45 C46 H46 119.8 . .
C41 C46 H46 119.8 . .
C57 C51 C52 111.41(11) . .
C57 C51 H51B 109.3 . .
C52 C51 H51B 109.3 . .
C57 C51 H51A 109.3 . .
C52 C51 H51A 109.3 . .
H51B C51 H51A 108.0 . .
C51 C52 C53 107.73(11) . .
C51 C52 C5 108.72(10) . .
C53 C52 C5 110.86(11) . .
C51 C52 C54 108.55(11) . .
C53 C52 C54 106.98(11) . .
C5 C52 C54 113.80(11) . .
C59 C53 C52 111.29(11) . .
C59 C53 H53A 109.4 . .
C52 C53 H53A 109.4 . .
C59 C53 H53B 109.4 . .
C52 C53 H53B 109.4 . .
H53A C53 H53B 108.0 . .
C55 C54 C52 110.62(11) . .
C55 C54 H54A 109.5 . .
C52 C54 H54A 109.5 . .
C55 C54 H54B 109.5 . .
C52 C54 H54B 109.5 . .
H54A C54 H54B 108.1 . .
C60 C55 C56 109.62(12) . .
C60 C55 C54 110.29(12) . .
C56 C55 C54 109.13(11) . .
C60 C55 H55 109.3 . .
C56 C55 H55 109.3 . .
C54 C55 H55 109.3 . .
C55 C56 C57 109.55(12) . .
C55 C56 H56A 109.8 . .
C57 C56 H56A 109.8 . .
C55 C56 H56B 109.8 . .
C57 C56 H56B 109.8 . .
H56A C56 H56B 108.2 . .
C58 C57 C51 109.31(12) . .
C58 C57 C56 109.47(12) . .
C51 C57 C56 109.13(12) . .
C58 C57 H57 109.6 . .
C51 C57 H57 109.6 . .
C56 C57 H57 109.6 . .
C57 C58 C59 109.66(12) . .
C57 C58 H58B 109.7 . .
C59 C58 H58B 109.7 . .
C57 C58 H58A 109.7 . .
C59 C58 H58A 109.7 . .
H58B C58 H58A 108.2 . .
C58 C59 C60 109.36(12) . .
C58 C59 C53 109.69(12) . .
C60 C59 C53 109.62(12) . .
C58 C59 H59 109.4 . .
C60 C59 H59 109.4 . .
C53 C59 H59 109.4 . .
C55 C60 C59 108.88(12) . .
C55 C60 H60A 109.9 . .
C59 C60 H60A 109.9 . .
C55 C60 H60B 109.9 . .
C59 C60 H60B 109.9 . .
H60A C60 H60B 108.3 . .
C62 C61 C66 116.07(12) . .
C62 C61 B1 121.09(12) . .
C66 C61 B1 122.30(12) . .
C63 C62 C61 121.96(13) . .
C63 C62 H62 119.0 . .
C61 C62 H62 119.0 . .
C62 C63 C64 121.08(13) . .
C62 C63 H63 119.5 . .
C64 C63 H63 119.5 . .
C63 C64 C65 117.42(12) . .
C63 C64 C71 121.86(12) . .
C65 C64 C71 120.72(12) . .
C66 C65 C64 121.23(13) . .
C66 C65 H65 119.4 . .
C64 C65 H65 119.4 . .
C65 C66 C61 122.14(13) . .
C65 C66 H66 118.9 . .
C61 C66 H66 118.9 . .
C72 C71 C76 118.06(13) . .
C72 C71 C64 120.91(13) . .
C76 C71 C64 121.03(13) . .
C73 C72 C71 120.79(14) . .
C73 C72 H72 119.6 . .
C71 C72 H72 119.6 . .
C74 C73 C72 120.18(15) . .
C74 C73 H73 119.9 . .
C72 C73 H73 119.9 . .
C75 C74 C73 119.90(14) . .
C75 C74 H74 120.1 . .
C73 C74 H74 120.1 . .
C74 C75 C76 120.28(15) . .
C74 C75 H75 119.9 . .
C76 C75 H75 119.9 . .
C75 C76 C71 120.79(14) . .
C75 C76 H76 119.6 . .
C71 C76 H76 119.6 . .
C102 C101 H3 109.5 . .
C102 C101 H1 109.5 . .
H3 C101 H1 109.5 . .
C102 C101 H2 109.5 . .
H3 C101 H2 109.5 . .
H1 C101 H2 109.5 . .
C101 C102 C103 114.18(15) . .
C101 C102 H4 108.7 . .
C103 C102 H4 108.7 . .
C101 C102 H6 108.7 . .
C103 C102 H6 108.7 . .
H4 C102 H6 107.6 . .
C102 C103 C103 114.25(18) . 2_666
C102 C103 H7 108.7 . .
C103 C103 H7 108.7 2_666 .
C102 C103 H5 108.7 . .
C103 C103 H5 108.7 2_666 .
H7 C103 H5 107.6 . .

loop_
_geom_bond_atom_site_label_1
_geom_bond_atom_site_label_2
_geom_bond_distance
_geom_bond_site_symmetry_2
P1 C3 1.8701(13) .
P1 C5 1.9153(13) .
P1 C4 1.9672(13) .
P1 B1 2.1468(15) .
B1 C4 1.542(2) .
B1 C61 1.568(2) .
B1 C5 1.601(2) .
C1 C2 1.3342(19) .
C1 C11 1.4923(18) .
C1 C5 1.5274(18) .
C2 C21 1.4849(18) .
C2 C3 1.5126(18) .
C3 C31 1.5026(18) .
C3 C4 1.5250(18) .
C4 C41 1.4924(19) .
C5 C52 1.5470(18) .
C11 C12 1.391(2) .
C11 C16 1.396(2) .
C12 C13 1.390(2) .
C12 H12 0.9500 .
C13 C14 1.375(3) .
C13 H13 0.9500 .
C14 C15 1.377(3) .
C14 H14 0.9500 .
C15 C16 1.384(2) .
C15 H15 0.9500 .
C16 H16 0.9500 .
C21 C22 1.385(2) .
C21 C26 1.390(2) .
C22 C23 1.387(2) .
C22 H22 0.9500 .
C23 C24 1.374(2) .
C23 H23 0.9500 .
C24 C25 1.372(3) .
C24 H24 0.9500 .
C25 C26 1.386(2) .
C25 H25 0.9500 .
C26 H26 0.9500 .
C31 C32 1.388(2) .
C31 C36 1.3881(19) .
C32 C33 1.386(2) .
C32 H32 0.9500 .
C33 C34 1.378(2) .
C33 H33 0.9500 .
C34 C35 1.375(2) .
C34 H34 0.9500 .
C35 C36 1.388(2) .
C35 H35 0.9500 .
C36 H36 0.9500 .
C41 C42 1.390(2) .
C41 C46 1.393(2) .
C42 C43 1.388(2) .
C42 H42 0.9500 .
C43 C44 1.379(2) .
C43 H43 0.9500 .
C44 C45 1.384(3) .
C44 H44 0.9500 .
C45 C46 1.388(2) .
C45 H45 0.9500 .
C46 H46 0.9500 .
C51 C57 1.530(2) .
C51 C52 1.5420(18) .
C51 H51B 0.9900 .
C51 H51A 0.9900 .
C52 C53 1.5427(18) .
C52 C54 1.5485(18) .
C53 C59 1.535(2) .
C53 H53A 0.9900 .
C53 H53B 0.9900 .
C54 C55 1.5374(19) .
C54 H54A 0.9900 .
C54 H54B 0.9900 .
C55 C60 1.527(2) .
C55 C56 1.531(2) .
C55 H55 1.0000 .
C56 C57 1.532(2) .
C56 H56A 0.9900 .
C56 H56B 0.9900 .
C57 C58 1.524(2) .
C57 H57 1.0000 .
C58 C59 1.527(2) .
C58 H58B 0.9900 .
C58 H58A 0.9900 .
C59 C60 1.527(2) .
C59 H59 1.0000 .
C60 H60A 0.9900 .
C60 H60B 0.9900 .
C61 C62 1.4014(19) .
C61 C66 1.4019(19) .
C62 C63 1.3911(19) .
C62 H62 0.9500 .
C63 C64 1.3937(19) .
C63 H63 0.9500 .
C64 C65 1.3957(19) .
C64 C71 1.4863(19) .
C65 C66 1.3830(19) .
C65 H65 0.9500 .
C66 H66 0.9500 .
C71 C72 1.392(2) .
C71 C76 1.400(2) .
C72 C73 1.388(2) .
C72 H72 0.9500 .
C73 C74 1.380(2) .
C73 H73 0.9500 .
C74 C75 1.376(2) .
C74 H74 0.9500 .
C75 C76 1.384(2) .
C75 H75 0.9500 .
C76 H76 0.9500 .
C101 C102 1.507(2) .
C101 H3 0.9800 .
C101 H1 0.9800 .
C101 H2 0.9800 .
C102 C103 1.512(2) .
C102 H4 0.9900 .
C102 H6 0.9900 .
C103 C103 1.514(3) 2_666
C103 H7 0.9900 .
C103 H5 0.9900 .

loop_
_geom_torsion_atom_site_label_1
_geom_torsion_atom_site_label_2
_geom_torsion_atom_site_label_3
_geom_torsion_atom_site_label_4
_geom_torsion
_geom_torsion_site_symmetry_4
C11 C1 C2 C21 9.5(2) .
C5 C1 C2 C21 176.38(12) .
C11 C1 C2 C3 -163.30(12) .
C5 C1 C2 C3 3.57(17) .
C1 C2 C3 C31 -163.88(12) .
C21 C2 C3 C31 22.81(18) .
C1 C2 C3 C4 49.45(16) .
C21 C2 C3 C4 -123.86(13) .
C1 C2 C3 P1 -25.89(14) .
C21 C2 C3 P1 160.80(10) .
C5 P1 C3 C31 167.72(11) .
C4 P1 C3 C31 -112.83(13) .
B1 P1 C3 C31 -146.45(11) .
C5 P1 C3 C2 30.09(9) .
C4 P1 C3 C2 109.54(11) .
B1 P1 C3 C2 75.92(9) .
C5 P1 C3 C4 -79.45(8) .
B1 P1 C3 C4 -33.62(7) .
C31 C3 C4 C41 -3.38(18) .
C2 C3 C4 C41 142.98(12) .
P1 C3 C4 C41 -116.03(12) .
C31 C3 C4 B1 168.78(11) .
C2 C3 C4 B1 -44.86(15) .
P1 C3 C4 B1 56.12(10) .
C31 C3 C4 P1 112.66(11) .
C2 C3 C4 P1 -100.99(10) .
C61 B1 C4 C41 -4.9(2) .
C5 B1 C4 C41 163.90(12) .
P1 B1 C4 C41 121.76(13) .
C61 B1 C4 C3 -177.00(11) .
C5 B1 C4 C3 -8.23(14) .
P1 B1 C4 C3 -50.37(9) .
C61 B1 C4 P1 -126.63(12) .
C5 B1 C4 P1 42.14(8) .
C2 C1 C5 C52 146.49(12) .
C11 C1 C5 C52 -46.38(17) .
C2 C1 C5 B1 -59.29(15) .
C11 C1 C5 B1 107.84(13) .
C2 C1 C5 P1 19.59(14) .
C11 C1 C5 P1 -173.28(10) .
C4 B1 C5 C1 58.05(13) .
C61 B1 C5 C1 -134.91(14) .
P1 B1 C5 C1 101.52(10) .
C4 B1 C5 C52 -149.86(12) .
C61 B1 C5 C52 17.2(2) .
P1 B1 C5 C52 -106.38(12) .
C4 B1 C5 P1 -43.47(9) .
C61 B1 C5 P1 123.57(15) .
C2 C1 C11 C12 -79.38(18) .
C5 C1 C11 C12 114.46(15) .
C2 C1 C11 C16 101.00(16) .
C5 C1 C11 C16 -65.16(17) .
C16 C11 C12 C13 3.7(2) .
C1 C11 C12 C13 -175.96(13) .
C11 C12 C13 C14 -0.7(2) .
C12 C13 C14 C15 -2.5(2) .
C13 C14 C15 C16 2.5(2) .
C14 C15 C16 C11 0.6(2) .
C12 C11 C16 C15 -3.6(2) .
C1 C11 C16 C15 176.02(13) .
C1 C2 C21 C22 -88.54(19) .
C3 C2 C21 C22 83.86(17) .
C1 C2 C21 C26 92.27(18) .
C3 C2 C21 C26 -95.33(16) .
C26 C21 C22 C23 0.1(2) .
C2 C21 C22 C23 -179.10(14) .
C21 C22 C23 C24 0.8(2) .
C22 C23 C24 C25 -1.2(3) .
C23 C24 C25 C26 0.6(3) .
C24 C25 C26 C21 0.4(3) .
C22 C21 C26 C25 -0.7(2) .
C2 C21 C26 C25 178.50(14) .
C2 C3 C31 C32 -86.34(16) .
C4 C3 C31 C32 58.56(17) .
P1 C3 C31 C32 140.41(12) .
C2 C3 C31 C36 91.55(15) .
C4 C3 C31 C36 -123.54(14) .
P1 C3 C31 C36 -41.69(16) .
C36 C31 C32 C33 0.1(2) .
C3 C31 C32 C33 178.02(13) .
C31 C32 C33 C34 -0.3(2) .
C32 C33 C34 C35 0.4(2) .
C33 C34 C35 C36 -0.2(2) .
C32 C31 C36 C35 0.1(2) .
C3 C31 C36 C35 -177.85(13) .
C34 C35 C36 C31 0.0(2) .
C3 C4 C41 C42 -125.09(14) .
B1 C4 C41 C42 63.43(18) .
P1 C4 C41 C42 156.76(11) .
C3 C4 C41 C46 57.72(19) .
B1 C4 C41 C46 -113.76(16) .
P1 C4 C41 C46 -20.43(19) .
C46 C41 C42 C43 1.2(2) .
C4 C41 C42 C43 -176.09(13) .
C41 C42 C43 C44 -0.1(2) .
C42 C43 C44 C45 -1.1(3) .
C43 C44 C45 C46 1.1(3) .
C44 C45 C46 C41 0.1(2) .
C42 C41 C46 C45 -1.3(2) .
C4 C41 C46 C45 175.93(14) .
C57 C51 C52 C53 -58.11(14) .
C57 C51 C52 C5 -178.31(11) .
C57 C51 C52 C54 57.40(14) .
C1 C5 C52 C51 -50.97(15) .
B1 C5 C52 C51 159.33(12) .
P1 C5 C52 C51 72.84(12) .
C1 C5 C52 C53 -169.21(11) .
B1 C5 C52 C53 41.09(17) .
P1 C5 C52 C53 -45.40(13) .
C1 C5 C52 C54 70.14(15) .
B1 C5 C52 C54 -79.56(15) .
P1 C5 C52 C54 -166.05(9) .
C51 C52 C53 C59 57.40(14) .
C5 C52 C53 C59 176.24(11) .
C54 C52 C53 C59 -59.15(14) .
C51 C52 C54 C55 -57.47(14) .
C53 C52 C54 C55 58.53(14) .
C5 C52 C54 C55 -178.67(11) .
C52 C54 C55 C60 -60.43(15) .
C52 C54 C55 C56 60.04(15) .
C60 C55 C56 C57 59.78(15) .
C54 C55 C56 C57 -61.11(15) .
C52 C51 C57 C58 60.29(15) .
C52 C51 C57 C56 -59.41(15) .
C55 C56 C57 C58 -59.02(15) .
C55 C56 C57 C51 60.58(15) .
C51 C57 C58 C59 -59.91(15) .
C56 C57 C58 C59 59.58(15) .
C57 C58 C59 C60 -60.75(15) .
C57 C58 C59 C53 59.51(16) .
C52 C53 C59 C58 -59.20(15) .
C52 C53 C59 C60 60.89(15) .
C56 C55 C60 C59 -60.60(15) .
C54 C55 C60 C59 59.58(15) .
C58 C59 C60 C55 60.94(15) .
C53 C59 C60 C55 -59.35(15) .
C4 B1 C61 C62 -124.95(14) .
C5 B1 C61 C62 69.8(2) .
P1 B1 C61 C62 155.18(12) .
C4 B1 C61 C66 46.32(19) .
C5 B1 C61 C66 -118.96(16) .
P1 B1 C61 C66 -33.6(2) .
C66 C61 C62 C63 -3.1(2) .
B1 C61 C62 C63 168.72(13) .
C61 C62 C63 C64 1.5(2) .
C62 C63 C64 C65 1.5(2) .
C62 C63 C64 C71 -178.31(13) .
C63 C64 C65 C66 -2.9(2) .
C71 C64 C65 C66 177.00(13) .
C64 C65 C66 C61 1.2(2) .
C62 C61 C66 C65 1.7(2) .
B1 C61 C66 C65 -169.93(13) .
C63 C64 C71 C72 31.8(2) .
C65 C64 C71 C72 -148.04(14) .
C63 C64 C71 C76 -148.32(14) .
C65 C64 C71 C76 31.8(2) .
C76 C71 C72 C73 1.1(2) .
C64 C71 C72 C73 -179.00(14) .
C71 C72 C73 C74 -0.2(2) .
C72 C73 C74 C75 -0.6(2) .
C73 C74 C75 C76 0.5(2) .
C74 C75 C76 C71 0.5(2) .
C72 C71 C76 C75 -1.3(2) .
C64 C71 C76 C75 178.87(13) .
C101 C102 C103 C103 -174.46(18) 2_666
